data_7204734
loop_
_publ_author_name
'Wheeler, Kraig A.'
'Harrington, Beverly'
'Zapp, Matthew'
'Casey, Endia'

_publ_section_title
;
 Competitive N?H?O?C and N?H?S?C hydrogen bonding in alanine
 dithiocarbamates
;
_journal_issue 59
_journal_name_full CrystEngComm
_journal_page_first 337
_journal_paper_doi 10.1039/b308330f
_journal_volume 5
_journal_year 2003
_chemical_formula_moiety 'C7 H13 N O2 S2'
_chemical_formula_sum 'C7 H13 N O2 S2'
_chemical_formula_weight 207.30
_chemical_name_systematic
;
N-[(Isopropylthio)thioxomethyl] Alanine
;
_space_group_IT_number 14
_symmetry_cell_setting monoclinic
_symmetry_space_group_name_Hall '-P 2ybc'
_symmetry_space_group_name_H-M 'P 1 21/c 1'
_atom_sites_solution_hydrogens geom
_atom_sites_solution_primary direct
_atom_sites_solution_secondary difmap
_audit_creation_method SHELXL-97
_cell_angle_alpha 90.00
_cell_angle_beta 116.710(10)
_cell_angle_gamma 90.00
_cell_formula_units_Z 4
_cell_length_a 13.198(4)
_cell_length_b 7.613(2)
_cell_length_c 11.927(4)
_cell_measurement_reflns_used 22
_cell_measurement_temperature 298(2)
_cell_measurement_theta_max 21.034
_cell_measurement_theta_min 16.571
_cell_volume 1070.5(6)
_computing_cell_refinement 'XSCANS (Bruker, 1999)'
_computing_data_collection 'XSCANS (Bruker, 1999)'
_computing_data_reduction 'XSCANS (Bruker, 1999)'
_computing_molecular_graphics 'X-SEED (Barbour, 2001)'
_computing_publication_material 'X-SEED (Barbour, 2001)'
_computing_structure_refinement 'SHELXL-97 (Sheldrick, 1997)'
_computing_structure_solution 'SHELXS-97 (Sheldrick, 1997)'
_diffrn_ambient_temperature 298(2)
_diffrn_measured_fraction_theta_full 0.925
_diffrn_measured_fraction_theta_max 0.925
_diffrn_measurement_device_type 'Siemens P4'
_diffrn_measurement_method '\q/2\q\ scans'
_diffrn_radiation_monochromator graphite
_diffrn_radiation_source 'fine-focus sealed tube'
_diffrn_radiation_type MoK\a
_diffrn_radiation_wavelength 0.71073
_diffrn_reflns_av_R_equivalents 0.0799
_diffrn_reflns_av_sigmaI/netI 0.0927
_diffrn_reflns_limit_h_max 15
_diffrn_reflns_limit_h_min -17
_diffrn_reflns_limit_k_max 9
_diffrn_reflns_limit_k_min -1
_diffrn_reflns_limit_l_max 12
_diffrn_reflns_limit_l_min -1
_diffrn_reflns_number 2989
_diffrn_reflns_theta_full 27.51
_diffrn_reflns_theta_max 27.51
_diffrn_reflns_theta_min 3.19
_diffrn_standards_decay_% <3
_diffrn_standards_interval_count 97
_diffrn_standards_number 3
_exptl_absorpt_coefficient_mu 0.462
_exptl_absorpt_correction_type none
_exptl_crystal_colour Yellow
_exptl_crystal_density_diffrn 1.286
_exptl_crystal_density_method 'not measured'
_exptl_crystal_description 'Transparent Waxy Needle'
_exptl_crystal_F_000 440
_exptl_crystal_size_max 0.72
_exptl_crystal_size_mid 0.25
_exptl_crystal_size_min 0.22
_refine_diff_density_max 0.415
_refine_diff_density_min -0.251
_refine_diff_density_rms 0.064
_refine_ls_extinction_coef 0.005(4)
_refine_ls_extinction_expression Fc^*^=kFc[1+0.001xFc^2^\l^3^/sin(2\q)]^-1/4^
_refine_ls_extinction_method SHELXL
_refine_ls_goodness_of_fit_ref 1.010
_refine_ls_hydrogen_treatment mixed
_refine_ls_matrix_type full
_refine_ls_number_parameters 114
_refine_ls_number_reflns 2284
_refine_ls_number_restraints 0
_refine_ls_restrained_S_all 1.010
_refine_ls_R_factor_all 0.1638
_refine_ls_R_factor_gt 0.0744
_refine_ls_shift/su_max 0.000
_refine_ls_shift/su_mean 0.000
_refine_ls_structure_factor_coef Fsqd
_refine_ls_weighting_details 'calc w=1/[\s^2^(Fo^2^)+(0.0985P)^2^+0.1179P] where P=(Fo^2^+2Fc^2^)/3'
_refine_ls_weighting_scheme calc
_refine_ls_wR_factor_gt 0.1749
_refine_ls_wR_factor_ref 0.2184
_reflns_number_gt 1066
_reflns_number_total 2284
_reflns_threshold_expression >2sigma(I)
_cod_data_source_file b308330f.txt
_cod_data_source_block compound3
_cod_original_sg_symbol_H-M 'P 21/c'
_cod_database_code 7204734

loop_
_symmetry_equiv_pos_as_xyz
'x, y, z'
'-x, y+1/2, -z+1/2'
'-x, -y, -z'
'x, -y-1/2, z-1/2'

loop_
_atom_site_label
_atom_site_type_symbol
_atom_site_fract_x
_atom_site_fract_y
_atom_site_fract_z
_atom_site_U_iso_or_equiv
_atom_site_adp_type
_atom_site_occupancy
_atom_site_symmetry_multiplicity
_atom_site_calc_flag
_atom_site_refinement_flags
_atom_site_disorder_assembly
_atom_site_disorder_group
S1 S 0.68732(13) 0.8116(2) 0.42361(18) 0.0843(6) Uani 1 1 d . . .
S2 S 0.76011(11) 1.18372(19) 0.50678(16) 0.0752(6) Uani 1 1 d . . .
O1 O 0.8919(3) 0.5498(4) 0.3449(3) 0.0727(11) Uani 1 1 d . . .
HO1 H 0.9269 0.4701 0.3929 0.087 Uiso 1 1 calc R . .
O2 O 0.9877(3) 0.7130(4) 0.5129(4) 0.0552(9) Uani 1 1 d . . .
N1 N 0.8416(3) 0.9897(5) 0.3935(4) 0.0523(10) Uani 1 1 d . . .
HN1 H 0.8851 1.0800 0.4102 0.063 Uiso 1 1 calc R . .
C1 C 0.9176(4) 0.6977(6) 0.4046(5) 0.0505(11) Uani 1 1 d . . .
C2 C 0.8564(4) 0.8491(6) 0.3218(5) 0.0542(12) Uani 1 1 d . . .
H2 H 0.7817 0.8093 0.2591 0.065 Uiso 1 1 calc R . .
C3 C 0.9227(5) 0.9128(8) 0.2558(5) 0.0729(16) Uani 1 1 d . . .
H3A H 0.8823 1.0067 0.1998 0.109 Uiso 1 1 calc R . .
H3B H 0.9330 0.8181 0.2087 0.109 Uiso 1 1 calc R . .
H3C H 0.9954 0.9545 0.3165 0.109 Uiso 1 1 calc R . .
C4 C 0.7637(3) 0.9858(6) 0.4349(4) 0.0532(13) Uani 1 1 d . . .
C5 C 0.6301(4) 1.1724(8) 0.5221(5) 0.0713(16) Uani 1 1 d . . .
H5 H 0.6160 1.0489 0.5336 0.086 Uiso 1 1 calc R . .
C6 C 0.5343(6) 1.2353(14) 0.4040(9) 0.158(4) Uani 1 1 d . . .
H6A H 0.4640 1.2156 0.4076 0.238 Uiso 1 1 calc R . .
H6B H 0.5339 1.1724 0.3340 0.238 Uiso 1 1 calc R . .
H6C H 0.5432 1.3586 0.3940 0.238 Uiso 1 1 calc R . .
C7 C 0.6449(7) 1.2679(15) 0.6338(8) 0.177(5) Uani 1 1 d . . .
H7A H 0.6758 1.3820 0.6335 0.266 Uiso 1 1 calc R . .
H7B H 0.6960 1.2044 0.7070 0.266 Uiso 1 1 calc R . .
H7C H 0.5729 1.2804 0.6346 0.266 Uiso 1 1 calc R . .

loop_
_atom_site_aniso_label
_atom_site_aniso_U_11
_atom_site_aniso_U_22
_atom_site_aniso_U_33
_atom_site_aniso_U_23
_atom_site_aniso_U_13
_atom_site_aniso_U_12
S1 0.0776(10) 0.0727(10) 0.1224(15) -0.0241(9) 0.0625(10) -0.0235(8)
S2 0.0601(8) 0.0684(9) 0.1075(13) -0.0318(9) 0.0467(8) -0.0071(7)
O1 0.100(3) 0.045(2) 0.067(2) -0.0082(19) 0.031(2) 0.0082(19)
O2 0.0632(19) 0.0421(18) 0.063(2) -0.0004(17) 0.0303(18) -0.0009(16)
N1 0.055(2) 0.042(2) 0.069(3) -0.003(2) 0.035(2) -0.0008(18)
C1 0.056(3) 0.048(3) 0.056(3) -0.006(3) 0.032(3) -0.001(2)
C2 0.059(3) 0.049(3) 0.062(3) -0.002(2) 0.032(3) 0.006(2)
C3 0.085(3) 0.072(4) 0.081(4) 0.019(3) 0.053(3) 0.024(3)
C4 0.044(2) 0.056(3) 0.061(3) -0.005(2) 0.025(2) 0.002(2)
C5 0.053(3) 0.086(4) 0.081(4) -0.020(3) 0.035(3) -0.002(3)
C6 0.076(5) 0.252(12) 0.144(7) 0.044(8) 0.047(5) 0.059(6)
C7 0.096(5) 0.330(16) 0.124(7) -0.104(9) 0.066(5) -0.027(7)

loop_
_atom_type_symbol
_atom_type_description
_atom_type_scat_dispersion_real
_atom_type_scat_dispersion_imag
_atom_type_scat_source
C C 0.0033 0.0016 'International Tables Vol C Tables 4.2.6.8 and 6.1.1.4'
H H 0.0000 0.0000 'International Tables Vol C Tables 4.2.6.8 and 6.1.1.4'
N N 0.0061 0.0033 'International Tables Vol C Tables 4.2.6.8 and 6.1.1.4'
O O 0.0106 0.0060 'International Tables Vol C Tables 4.2.6.8 and 6.1.1.4'
S S 0.1246 0.1234 'International Tables Vol C Tables 4.2.6.8 and 6.1.1.4'

loop_
_geom_angle_atom_site_label_1
_geom_angle_atom_site_label_2
_geom_angle_atom_site_label_3
_geom_angle
_geom_angle_site_symmetry_1
_geom_angle_site_symmetry_3
_geom_angle_publ_flag
C4 S2 C5 104.2(2) . . ?
C1 O1 HO1 109.5 . . ?
C4 N1 C2 122.7(4) . . ?
C4 N1 HN1 118.6 . . ?
C2 N1 HN1 118.6 . . ?
O2 C1 O1 123.9(5) . . ?
O2 C1 C2 123.9(5) . . ?
O1 C1 C2 112.1(5) . . ?
N1 C2 C1 111.0(4) . . ?
N1 C2 C3 109.9(4) . . ?
C1 C2 C3 109.1(4) . . ?
N1 C2 H2 109.0 . . ?
C1 C2 H2 109.0 . . ?
C3 C2 H2 109.0 . . ?
C2 C3 H3A 109.5 . . ?
C2 C3 H3B 109.5 . . ?
H3A C3 H3B 109.5 . . ?
C2 C3 H3C 109.5 . . ?
H3A C3 H3C 109.5 . . ?
H3B C3 H3C 109.5 . . ?
N1 C4 S1 122.7(4) . . ?
N1 C4 S2 111.1(3) . . ?
S1 C4 S2 126.1(3) . . ?
C7 C5 C6 114.5(7) . . ?
C7 C5 S2 109.0(4) . . ?
C6 C5 S2 109.3(5) . . ?
C7 C5 H5 108.0 . . ?
C6 C5 H5 108.0 . . ?
S2 C5 H5 108.0 . . ?
C5 C6 H6A 109.5 . . ?
C5 C6 H6B 109.5 . . ?
H6A C6 H6B 109.5 . . ?
C5 C6 H6C 109.5 . . ?
H6A C6 H6C 109.5 . . ?
H6B C6 H6C 109.5 . . ?
C5 C7 H7A 109.5 . . ?
C5 C7 H7B 109.5 . . ?
H7A C7 H7B 109.5 . . ?
C5 C7 H7C 109.5 . . ?
H7A C7 H7C 109.5 . . ?
H7B C7 H7C 109.5 . . ?

loop_
_geom_bond_atom_site_label_1
_geom_bond_atom_site_label_2
_geom_bond_distance
_geom_bond_site_symmetry_2
_geom_bond_publ_flag
S1 C4 1.634(5) . ?
S2 C4 1.745(5) . ?
S2 C5 1.808(5) . ?
O1 C1 1.294(5) . ?
O1 HO1 0.8200 . ?
O2 C1 1.210(6) . ?
N1 C4 1.327(6) . ?
N1 C2 1.437(6) . ?
N1 HN1 0.8600 . ?
C1 C2 1.496(7) . ?
C2 C3 1.497(6) . ?
C2 H2 0.9800 . ?
C3 H3A 0.9600 . ?
C3 H3B 0.9600 . ?
C3 H3C 0.9600 . ?
C5 C7 1.451(9) . ?
C5 C6 1.487(9) . ?
C5 H5 0.9800 . ?
C6 H6A 0.9600 . ?
C6 H6B 0.9600 . ?
C6 H6C 0.9600 . ?
C7 H7A 0.9600 . ?
C7 H7B 0.9600 . ?
C7 H7C 0.9600 . ?

loop_
_geom_torsion_atom_site_label_1
_geom_torsion_atom_site_label_2
_geom_torsion_atom_site_label_3
_geom_torsion_atom_site_label_4
_geom_torsion
_geom_torsion_site_symmetry_1
_geom_torsion_site_symmetry_2
_geom_torsion_site_symmetry_3
_geom_torsion_site_symmetry_4
_geom_torsion_publ_flag
C4 N1 C2 C1 -76.9(5) . . . . ?
C4 N1 C2 C3 162.4(4) . . . . ?
O2 C1 C2 N1 -31.2(6) . . . . ?
O1 C1 C2 N1 152.8(4) . . . . ?
O2 C1 C2 C3 90.0(6) . . . . ?
O1 C1 C2 C3 -86.1(5) . . . . ?
C2 N1 C4 S1 7.7(6) . . . . ?
C2 N1 C4 S2 -175.0(3) . . . . ?
C5 S2 C4 N1 166.9(3) . . . . ?
C5 S2 C4 S1 -15.9(4) . . . . ?
C4 S2 C5 C7 148.5(6) . . . . ?
C4 S2 C5 C6 -85.7(6) . . . . ?
